data_7718508
loop_
_publ_author_name
'Barbosa, Guilherme A.'
'Carneiro Neto, Jos&#xe9; Severiano'
'Stoeberl, Bruno J.'
'Wisbeck, Sarita'
'Giese, Siddhartha O. K.'
'Yokaichiya, Fabiano'
'Costa, Daniel da S'
'Barison, Andersson'
'Ribeiro, Ronny R.'
'Piovan, Leandro'
'Hughes, David L.'
'Briganti, Matteo'
'Poneti, Giordano'
'Nunes, Giovana G.'
'Santana, Francielli S.'
'Soares, Ja&#xed;sa F'

_publ_section_title
;
 High-yield synthesis of heavy rare earth(III) anhydrous solvates: known,
 new, and unexpected products.
;
_journal_issue 20
_journal_name_full 'Dalton transactions (Cambridge, England : 2003)'
_journal_page_first 8251
_journal_page_last 8269
_journal_paper_doi 10.1039/d5dt00254k
_journal_volume 54
_journal_year 2025
_chemical_formula_moiety 'C8 H16 Cl3 Gd O2'
_chemical_formula_structural '[Gd(C4H8O)2Cl3]n'
_chemical_formula_sum 'C8 H16 Cl3 Gd O2'
_chemical_formula_weight 407.81
_space_group_crystal_system triclinic
_space_group_IT_number 2
_space_group_name_Hall '-P 1'
_space_group_name_H-M_alt 'P -1'
_atom_sites_solution_hydrogens geom
_atom_sites_solution_primary direct
_atom_sites_solution_secondary dfimap
_audit_creation_method SHELXL-2014/7
_audit_update_record
;
2025-03-12 deposited with the CCDC.	2025-04-07 downloaded from the CCDC.
;
_cell_angle_alpha 79.66(2)
_cell_angle_beta 70.541(18)
_cell_angle_gamma 82.603(19)
_cell_formula_units_Z 2
_cell_length_a 8.188(4)
_cell_length_b 8.480(4)
_cell_length_c 9.656(4)
_cell_measurement_reflns_used 9433
_cell_measurement_temperature 100(2)
_cell_measurement_theta_max 28.31
_cell_measurement_theta_min 3.08
_cell_volume 620.2(5)
_computing_cell_refinement 'Bruker SAINT'
_computing_data_collection 'Bruker APEX3'
_computing_data_reduction 'Bruker SAINT'
_computing_molecular_graphics 'Diamond (H. Putz & K. Brandenburg, 2006, v. 4.6.4)'
_computing_publication_material 'SHELXL-2014/7 (Sheldrick, 2015) and WINGX (Farrugia, 2012)'
_computing_structure_refinement 'SHELXL-2014 (Sheldrick 2014)'
_computing_structure_solution 'SHELXS-97 (Sheldrick 2008)'
_diffrn_ambient_temperature 100(2)
_diffrn_detector_area_resol_mean 10.4167
_diffrn_measured_fraction_theta_full 0.998
_diffrn_measured_fraction_theta_max 0.999
_diffrn_measurement_device_type 'Bruker D8 Venture/Photon 100 CMOS'
_diffrn_measurement_method '\f and \w scans'
_diffrn_radiation_monochromator graphite
_diffrn_radiation_type MoK\a
_diffrn_radiation_wavelength 0.71073
_diffrn_reflns_av_R_equivalents 0.0461
_diffrn_reflns_av_unetI/netI 0.0097
_diffrn_reflns_Laue_measured_fraction_full 0.998
_diffrn_reflns_Laue_measured_fraction_max 0.999
_diffrn_reflns_limit_h_max 10
_diffrn_reflns_limit_h_min -10
_diffrn_reflns_limit_k_max 11
_diffrn_reflns_limit_k_min -11
_diffrn_reflns_limit_l_max 12
_diffrn_reflns_limit_l_min -12
_diffrn_reflns_number 73150
_diffrn_reflns_point_group_measured_fraction_full 0.998
_diffrn_reflns_point_group_measured_fraction_max 0.999
_diffrn_reflns_theta_full 25.242
_diffrn_reflns_theta_max 27.492
_diffrn_reflns_theta_min 2.883
_diffrn_source 'fine-focus sealed tube'
_exptl_absorpt_coefficient_mu 5.966
_exptl_absorpt_correction_T_max 0.8432
_exptl_absorpt_correction_T_min 0.4259
_exptl_absorpt_correction_type gaussian
_exptl_absorpt_process_details
;
Absorption correction by Gaussian quadrature, 
implemented in PLATON, by method of: Coppens, Leiserowitz & Rabinovic, 
Acta Cryst(1965) 18, 1035.
;
_exptl_crystal_colour colourless
_exptl_crystal_density_diffrn 2.184
_exptl_crystal_description needles
_exptl_crystal_F_000 390
_exptl_crystal_size_max 0.302
_exptl_crystal_size_mid 0.080
_exptl_crystal_size_min 0.046
_refine_diff_density_max 0.718
_refine_diff_density_min -0.618
_refine_diff_density_rms 0.079
_refine_ls_extinction_method none
_refine_ls_goodness_of_fit_ref 1.120
_refine_ls_hydrogen_treatment constr
_refine_ls_matrix_type full
_refine_ls_number_parameters 127
_refine_ls_number_reflns 2844
_refine_ls_number_restraints 0
_refine_ls_restrained_S_all 1.120
_refine_ls_R_factor_all 0.0116
_refine_ls_R_factor_gt 0.0105
_refine_ls_shift/su_max 0.003
_refine_ls_shift/su_mean 0.000
_refine_ls_structure_factor_coef Fsqd
_refine_ls_weighting_details 'w=1/[\s^2^(Fo^2^)+(0.0153P)^2^+0.2272P] where P=(Fo^2^+2Fc^2^)/3'
_refine_ls_weighting_scheme calc
_refine_ls_wR_factor_gt 0.0261
_refine_ls_wR_factor_ref 0.0263
_reflns_Friedel_coverage 0.000
_reflns_number_gt 2737
_reflns_number_total 2844
_reflns_threshold_expression 'I > 2\s(I)'
_cod_data_source_file d5dt00254k2.cif
_cod_data_source_block Gdthf-polymer
_cod_depositor_comments
;
The following automatic conversions were performed:

data item '_exptl_absorpt_correction_type' value 'Gaussian' was
changed to 'gaussian' in accordance with the
/home/data/users/saulius/crontab/automatic-downloads/rss-feeds/RSC/lib/dictionaries/cif_core.dic
dictionary named 'cif_core.dic' version 2.4.2 last updated on
2011-04-26.

Automatic conversion script
Id: cif_fix_values 8170 2020-07-09 18:12:32Z antanas 

 Adding full bibliography for 7718498--7718510.cif.
;
_cod_database_code 7718508
_shelx_shelxl_version_number 2014/7
_shelx_space_group_comment
;
The symmetry employed for this shelxl refinement is uniquely defined
by the following loop, which should always be used as a source of
symmetry information in preference to the above space-group names.
They are only intended as comments.
;
_shelx_estimated_absorpt_t_min 0.327
_shelx_estimated_absorpt_t_max 0.622
_exptl_absorpt_special_details 'Gaussian from crystal shape'

loop_
_space_group_symop_operation_xyz
'x, y, z'
'-x, -y, -z'

loop_
_atom_site_label
_atom_site_type_symbol
_atom_site_fract_x
_atom_site_fract_y
_atom_site_fract_z
_atom_site_U_iso_or_equiv
_atom_site_adp_type
_atom_site_occupancy
_atom_site_site_symmetry_order
_atom_site_calc_flag
_atom_site_refinement_flags_posn
_atom_site_refinement_flags_adp
_atom_site_refinement_flags_occupancy
_atom_site_disorder_assembly
_atom_site_disorder_group
Gd1 Gd 0.50200(2) 0.23633(2) 0.57455(2) 0.00687(3) Uani 1 1 d . . . . .
Cl1 Cl 0.44031(5) 0.47398(4) 0.36100(4) 0.01170(7) Uani 1 1 d . . . . .
Cl2 Cl 0.39046(5) 0.08412(4) 0.39116(4) 0.01155(7) Uani 1 1 d . . . . .
Cl3 Cl 0.18504(5) 0.24052(5) 0.74848(4) 0.01467(8) Uani 1 1 d . . . . .
O1 O 0.80146(14) 0.25179(14) 0.42533(13) 0.0126(2) Uani 1 1 d . . . . .
O2 O 0.56443(14) 0.18274(13) 0.80699(12) 0.0108(2) Uani 1 1 d . . . . .
C10 C 0.9442(2) 0.3415(2) 0.42223(19) 0.0185(3) Uani 1 1 d . . . . .
H10A H 1.010137 0.279314 0.485990 0.022 Uiso 1 1 calc R U . . .
H10B H 0.898749 0.445604 0.458585 0.022 Uiso 1 1 calc R U . . .
C11 C 1.0601(2) 0.3688(2) 0.26187(19) 0.0153(3) Uani 1 1 d . . . . .
H11A H 1.173418 0.306080 0.249161 0.018 Uiso 1 1 calc R U . . .
H11B H 1.080420 0.484099 0.228465 0.018 Uiso 1 1 calc R U . . .
C12 C 0.9592(2) 0.3109(2) 0.1755(2) 0.0227(4) Uani 1 1 d . . . . .
H12A H 0.882786 0.399409 0.142757 0.027 Uiso 1 1 calc R U . . .
H12B H 1.038635 0.264890 0.087671 0.027 Uiso 1 1 calc R U . . .
C13 C 0.8547(2) 0.1840(2) 0.2880(2) 0.0208(4) Uani 1 1 d . . . . .
H13A H 0.752593 0.164837 0.261730 0.025 Uiso 1 1 calc R U . . .
H13B H 0.926328 0.081487 0.295659 0.025 Uiso 1 1 calc R U . . .
C20 C 0.7408(2) 0.1347(2) 0.81154(18) 0.0151(3) Uani 1 1 d . . . . .
H20A H 0.825107 0.203706 0.734326 0.018 Uiso 1 1 calc R U . . .
H20B H 0.773420 0.021413 0.794907 0.018 Uiso 1 1 calc R U . . .
C21 C 0.7379(2) 0.1549(2) 0.96483(18) 0.0160(3) Uani 1 1 d . . . . .
H21A H 0.852636 0.181323 0.963876 0.019 Uiso 1 1 calc R U . . .
H21B H 0.702881 0.056802 1.037033 0.019 Uiso 1 1 calc R U . . .
C22 C 0.6017(2) 0.2953(2) 1.00007(18) 0.0157(3) Uani 1 1 d . . . . .
H22A H 0.553945 0.298369 1.108261 0.019 Uiso 1 1 calc R U . . .
H22B H 0.649978 0.399242 0.949141 0.019 Uiso 1 1 calc R U . . .
C23 C 0.4662(2) 0.25618(19) 0.93978(17) 0.0131(3) Uani 1 1 d . . . . .
H23A H 0.386608 0.180303 1.013576 0.016 Uiso 1 1 calc R U . . .
H23B H 0.397165 0.354934 0.913887 0.016 Uiso 1 1 calc R U . . .

loop_
_atom_site_aniso_label
_atom_site_aniso_U_11
_atom_site_aniso_U_22
_atom_site_aniso_U_33
_atom_site_aniso_U_23
_atom_site_aniso_U_13
_atom_site_aniso_U_12
Gd1 0.00760(4) 0.00555(4) 0.00801(4) -0.00131(3) -0.00286(3) -0.00102(3)
Cl1 0.01917(18) 0.00705(16) 0.01157(17) -0.00094(13) -0.00807(14) -0.00248(13)
Cl2 0.01658(18) 0.00683(15) 0.01524(17) -0.00259(13) -0.01027(14) 0.00036(13)
Cl3 0.00935(17) 0.01778(18) 0.01538(18) -0.00358(14) -0.00107(14) -0.00175(14)
O1 0.0095(5) 0.0137(5) 0.0142(6) -0.0040(4) -0.0011(4) -0.0039(4)
O2 0.0116(5) 0.0119(5) 0.0101(5) -0.0039(4) -0.0047(4) 0.0019(4)
C10 0.0110(8) 0.0284(9) 0.0183(8) -0.0065(7) -0.0034(6) -0.0079(7)
C11 0.0102(7) 0.0176(8) 0.0172(8) -0.0007(6) -0.0031(6) -0.0036(6)
C12 0.0162(8) 0.0377(11) 0.0145(8) -0.0037(7) -0.0029(7) -0.0084(7)
C13 0.0156(8) 0.0261(9) 0.0211(9) -0.0147(7) 0.0014(7) -0.0069(7)
C20 0.0110(7) 0.0224(8) 0.0132(8) -0.0048(6) -0.0052(6) 0.0006(6)
C21 0.0171(8) 0.0212(8) 0.0130(8) -0.0028(6) -0.0078(6) -0.0041(6)
C22 0.0206(8) 0.0158(8) 0.0126(8) -0.0039(6) -0.0050(6) -0.0059(6)
C23 0.0159(8) 0.0136(8) 0.0092(7) -0.0049(6) -0.0013(6) -0.0007(6)

loop_
_atom_type_symbol
_atom_type_description
_atom_type_scat_dispersion_real
_atom_type_scat_dispersion_imag
_atom_type_scat_source
C C 0.0033 0.0016 'International Tables Vol C Tables 4.2.6.8 and 6.1.1.4'
H H 0.0000 0.0000 'International Tables Vol C Tables 4.2.6.8 and 6.1.1.4'
O O 0.0106 0.0060 'International Tables Vol C Tables 4.2.6.8 and 6.1.1.4'
Cl Cl 0.1484 0.1585 'International Tables Vol C Tables 4.2.6.8 and 6.1.1.4'
Gd Gd -0.1653 3.9035 'International Tables Vol C Tables 4.2.6.8 and 6.1.1.4'

loop_
_geom_angle_atom_site_label_1
_geom_angle_atom_site_label_2
_geom_angle_atom_site_label_3
_geom_angle
_geom_angle_site_symmetry_1
_geom_angle_site_symmetry_3
_geom_angle_publ_flag
O1 Gd1 O2 94.11(5) . . ?
O1 Gd1 Cl3 174.40(3) . . ?
O2 Gd1 Cl3 82.59(4) . . ?
O1 Gd1 Cl1 84.66(4) . . ?
O2 Gd1 Cl1 144.44(3) . . ?
Cl3 Gd1 Cl1 95.37(3) . . ?
O1 Gd1 Cl2 80.90(4) . 2_656 ?
O2 Gd1 Cl2 74.33(3) . 2_656 ?
Cl3 Gd1 Cl2 102.44(3) . 2_656 ?
Cl1 Gd1 Cl2 139.71(2) . 2_656 ?
O1 Gd1 Cl1 81.12(4) . 2_666 ?
O2 Gd1 Cl1 72.16(3) . 2_666 ?
Cl3 Gd1 Cl1 93.54(3) . 2_666 ?
Cl1 Gd1 Cl1 72.55(3) . 2_666 ?
Cl2 Gd1 Cl1 140.43(2) 2_656 2_666 ?
O1 Gd1 Cl2 98.52(4) . . ?
O2 Gd1 Cl2 140.82(3) . . ?
Cl3 Gd1 Cl2 86.84(3) . . ?
Cl1 Gd1 Cl2 73.95(3) . . ?
Cl2 Gd1 Cl2 71.34(3) 2_656 . ?
Cl1 Gd1 Cl2 146.385(14) 2_666 . ?
Gd1 Cl1 Gd1 107.45(3) . 2_666 ?
Gd1 Cl2 Gd1 108.66(3) 2_656 . ?
C13 O1 C10 107.29(12) . . ?
C13 O1 Gd1 116.51(9) . . ?
C10 O1 Gd1 135.00(10) . . ?
C20 O2 C23 108.65(11) . . ?
C20 O2 Gd1 121.18(9) . . ?
C23 O2 Gd1 125.03(9) . . ?
O1 C10 C11 106.58(13) . . ?
O1 C10 H10A 110.4 . . ?
C11 C10 H10A 110.4 . . ?
O1 C10 H10B 110.4 . . ?
C11 C10 H10B 110.4 . . ?
H10A C10 H10B 108.6 . . ?
C10 C11 C12 104.37(13) . . ?
C10 C11 H11A 110.9 . . ?
C12 C11 H11A 110.9 . . ?
C10 C11 H11B 110.9 . . ?
C12 C11 H11B 110.9 . . ?
H11A C11 H11B 108.9 . . ?
C13 C12 C11 102.61(14) . . ?
C13 C12 H12A 111.2 . . ?
C11 C12 H12A 111.2 . . ?
C13 C12 H12B 111.2 . . ?
C11 C12 H12B 111.2 . . ?
H12A C12 H12B 109.2 . . ?
O1 C13 C12 103.56(14) . . ?
O1 C13 H13A 111.0 . . ?
C12 C13 H13A 111.0 . . ?
O1 C13 H13B 111.0 . . ?
C12 C13 H13B 111.0 . . ?
H13A C13 H13B 109.0 . . ?
O2 C20 C21 105.73(13) . . ?
O2 C20 H20A 110.6 . . ?
C21 C20 H20A 110.6 . . ?
O2 C20 H20B 110.6 . . ?
C21 C20 H20B 110.6 . . ?
H20A C20 H20B 108.7 . . ?
C20 C21 C22 101.98(13) . . ?
C20 C21 H21A 111.4 . . ?
C22 C21 H21A 111.4 . . ?
C20 C21 H21B 111.4 . . ?
C22 C21 H21B 111.4 . . ?
H21A C21 H21B 109.2 . . ?
C23 C22 C21 101.76(13) . . ?
C23 C22 H22A 111.4 . . ?
C21 C22 H22A 111.4 . . ?
C23 C22 H22B 111.4 . . ?
C21 C22 H22B 111.4 . . ?
H22A C22 H22B 109.3 . . ?
O2 C23 C22 105.03(13) . . ?
O2 C23 H23A 110.7 . . ?
C22 C23 H23A 110.7 . . ?
O2 C23 H23B 110.7 . . ?
C22 C23 H23B 110.7 . . ?
H23A C23 H23B 108.8 . . ?

loop_
_geom_bond_atom_site_label_1
_geom_bond_atom_site_label_2
_geom_bond_distance
_geom_bond_site_symmetry_2
_geom_bond_publ_flag
Gd1 O1 2.4014(15) . ?
Gd1 O2 2.4174(14) . ?
Gd1 Cl3 2.5791(11) . ?
Gd1 Cl1 2.7401(10) . ?
Gd1 Cl2 2.7431(11) 2_656 ?
Gd1 Cl1 2.7727(11) 2_666 ?
Gd1 Cl2 2.7996(9) . ?
O1 C13 1.450(2) . ?
O1 C10 1.464(2) . ?
O2 C20 1.462(2) . ?
O2 C23 1.4661(19) . ?
C10 C11 1.517(2) . ?
C10 H10A 0.9900 . ?
C10 H10B 0.9900 . ?
C11 C12 1.527(2) . ?
C11 H11A 0.9900 . ?
C11 H11B 0.9900 . ?
C12 C13 1.506(3) . ?
C12 H12A 0.9900 . ?
C12 H12B 0.9900 . ?
C13 H13A 0.9900 . ?
C13 H13B 0.9900 . ?
C20 C21 1.513(2) . ?
C20 H20A 0.9900 . ?
C20 H20B 0.9900 . ?
C21 C22 1.526(2) . ?
C21 H21A 0.9900 . ?
C21 H21B 0.9900 . ?
C22 C23 1.508(2) . ?
C22 H22A 0.9900 . ?
C22 H22B 0.9900 . ?
C23 H23A 0.9900 . ?
C23 H23B 0.9900 . ?

loop_
_geom_hbond_atom_site_label_D
_geom_hbond_atom_site_label_H
_geom_hbond_atom_site_label_A
_geom_hbond_distance_DH
_geom_hbond_distance_HA
_geom_hbond_distance_DA
_geom_hbond_angle_DHA
_geom_hbond_site_symmetry_A
_geom_hbond_publ_flag
C10 H10B Cl1 0.99 2.82 3.501(2) 127.0 2_666 yes

loop_
_geom_torsion_atom_site_label_1
_geom_torsion_atom_site_label_2
_geom_torsion_atom_site_label_3
_geom_torsion_atom_site_label_4
_geom_torsion
_geom_torsion_site_symmetry_1
_geom_torsion_site_symmetry_2
_geom_torsion_site_symmetry_3
_geom_torsion_site_symmetry_4
_geom_torsion_publ_flag
C13 O1 C10 C11 17.08(18) . . . . ?
Gd1 O1 C10 C11 -149.40(11) . . . . ?
O1 C10 C11 C12 7.92(18) . . . . ?
C10 C11 C12 C13 -28.67(18) . . . . ?
C10 O1 C13 C12 -35.54(17) . . . . ?
Gd1 O1 C13 C12 133.82(11) . . . . ?
C11 C12 C13 O1 39.40(17) . . . . ?
C23 O2 C20 C21 9.62(16) . . . . ?
Gd1 O2 C20 C21 165.47(10) . . . . ?
O2 C20 C21 C22 -31.27(16) . . . . ?
C20 C21 C22 C23 40.49(16) . . . . ?
C20 O2 C23 C22 16.41(16) . . . . ?
Gd1 O2 C23 C22 -138.28(10) . . . . ?
C21 C22 C23 O2 -35.35(15) . . . . ?
